data_2242109
loop_
_publ_author_name
'Gapinska, Agata'
'Lough, Alan J.'
'Fekl, Ulrich'

_publ_section_title
;
 Coordination compounds containing bis-dithiolene-chelated molybdenum(IV)
 and oxalate: comparison of terminal with bridging oxalate
;
_journal_issue 8
_journal_name_full 'Acta Crystallographica Section E'
_journal_page_first 1202
_journal_page_last 1207
_journal_paper_doi 10.1107/S205698901701026X
_journal_volume 73
_journal_year 2017
_chemical_formula_iupac '(C16 H36 N) [Mo2 (C4 F6 S2)4 (C2 O4)]'
_chemical_formula_moiety '2(C16 H36 N +), C18 F24 Mo2 O4 S8 2-'
_chemical_formula_sum 'C50 H72 F24 Mo2 N2 O4 S8'
_chemical_formula_weight 1669.45
_chemical_name_systematic
;Bis(tetra-<i>n</i>-butylammonium)
\m-oxalato-bis[bis(1,1,1,4,4,4-hexafluorobut-2-ene-2,3-dithiolato)molybdate(IV)]
;
_space_group_crystal_system monoclinic
_space_group_IT_number 14
_space_group_name_Hall '-P 2yn'
_space_group_name_H-M_alt 'P 1 21/n 1'
_symmetry_space_group_name_Hall '-P 2yn'
_symmetry_space_group_name_H-M 'P 1 21/n 1'
_atom_sites_solution_hydrogens geom
_audit_creation_method SHELXL-2014/7
_cell_angle_alpha 90
_cell_angle_beta 103.159(5)
_cell_angle_gamma 90
_cell_formula_units_Z 2
_cell_length_a 14.2347(15)
_cell_length_b 19.4940(19)
_cell_length_c 14.4056(14)
_cell_measurement_reflns_used 18892
_cell_measurement_temperature 150(2)
_cell_measurement_theta_max 25.7
_cell_measurement_theta_min 2.6
_cell_volume 3892.5(7)
_computing_cell_refinement
;
DENZO-SMN (Otwinowski & Minor, 1997)
;
_computing_data_collection
;
COLLECT (Nonius, 2002)
;
_computing_data_reduction
;
DENZO-SMN (Otwinowski & Minor, 1997)
;
_computing_molecular_graphics
;
ORTEP-3 (Farrugia, 2012) and PLATON (Spek, 2009)
;
_computing_publication_material
;
SHELXTL (Sheldrick, 2008)
;
_computing_structure_refinement
;
SHELXL2014 (Sheldrick, 2015)
;
_computing_structure_solution
;
SIR92 (Altomare <i>et al.</i>,  1994)
;
_diffrn_ambient_temperature 150(2)
_diffrn_detector_area_resol_mean 9
_diffrn_measured_fraction_theta_full 0.984
_diffrn_measured_fraction_theta_max 0.968
_diffrn_measurement_device_type 'Nonius KappaCCD'
_diffrn_measurement_method '\f scan and \w scans with \k offsets'
_diffrn_radiation_type MoK\a
_diffrn_radiation_wavelength 0.71073
_diffrn_reflns_av_R_equivalents 0.0660
_diffrn_reflns_limit_h_max 16
_diffrn_reflns_limit_h_min -17
_diffrn_reflns_limit_k_max 23
_diffrn_reflns_limit_k_min -21
_diffrn_reflns_limit_l_max 17
_diffrn_reflns_limit_l_min -14
_diffrn_reflns_number 18527
_diffrn_reflns_theta_full 25.242
_diffrn_reflns_theta_max 25.827
_diffrn_reflns_theta_min 2.768
_exptl_absorpt_coefficient_mu 0.631
_exptl_absorpt_correction_T_max 0.931
_exptl_absorpt_correction_T_min 0.720
_exptl_absorpt_correction_type multi-scan
_exptl_absorpt_process_details
;
(SORTAV; Blessing, 1995)
;
_exptl_crystal_colour green
_exptl_crystal_density_diffrn 1.424
_exptl_crystal_description plate
_exptl_crystal_F_000 1692
_exptl_crystal_size_max 0.180
_exptl_crystal_size_mid 0.180
_exptl_crystal_size_min 0.060
_refine_diff_density_max 0.592
_refine_diff_density_min -0.654
_refine_ls_extinction_method none
_refine_ls_goodness_of_fit_ref 1.010
_refine_ls_hydrogen_treatment constr
_refine_ls_matrix_type full
_refine_ls_number_parameters 560
_refine_ls_number_reflns 7278
_refine_ls_number_restraints 520
_refine_ls_restrained_S_all 0.996
_refine_ls_R_factor_all 0.1220
_refine_ls_R_factor_gt 0.0652
_refine_ls_shift/su_max 0.001
_refine_ls_shift/su_mean 0.000
_refine_ls_structure_factor_coef Fsqd
_refine_ls_weighting_details 'w=1/[\s^2^(Fo^2^)+(0.0589P)^2^+6.7410P] where P=(Fo^2^+2Fc^2^)/3'
_refine_ls_weighting_scheme calc
_refine_ls_wR_factor_gt 0.1382
_refine_ls_wR_factor_ref 0.1640
_reflns_number_gt 4243
_reflns_number_total 7278
_reflns_threshold_expression 'I > 2\s(I)'
_cod_data_source_file zl2708sup1.cif
_cod_data_source_block k10171_sq
_cod_database_code 2242109
_shelx_space_group_comment
;
The symmetry employed for this shelxl refinement is uniquely defined
by the following loop, which should always be used as a source of
symmetry information in preference to the above space-group names.
They are only intended as comments.
;
_shelx_estimated_absorpt_t_min 0.895
_shelx_estimated_absorpt_t_max 0.963

loop_
_space_group_symop_operation_xyz
'x, y, z'
'-x+1/2, y+1/2, -z+1/2'
'-x, -y, -z'
'x-1/2, -y-1/2, z-1/2'

loop_
_atom_site_type_symbol
_atom_site_label
_atom_site_fract_x
_atom_site_fract_y
_atom_site_fract_z
_atom_site_U_iso_or_equiv
_atom_site_adp_type
_atom_site_calc_flag
_atom_site_occupancy
_atom_site_disorder_assembly
_atom_site_disorder_group
Mo Mo1 0.87109(4) 0.08321(2) 0.36570(4) 0.05150(18) Uani d 1 . .
S S1 0.89301(13) 0.07056(8) 0.21225(13) 0.0659(5) Uani d 1 . .
S S2 0.93704(12) 0.19051(8) 0.35112(13) 0.0678(5) Uani d 1 . .
S S3 0.77245(12) 0.14498(8) 0.44228(12) 0.0633(4) Uani d 1 . .
S S4 0.72826(11) 0.02567(7) 0.30266(12) 0.0591(4) Uani d 1 . .
F F1 0.9664(5) 0.0777(3) 0.0486(4) 0.1268(19) Uani d 1 . .
F F2 0.9059(5) 0.1775(3) 0.0199(4) 0.139(2) Uani d 1 . .
F F3 1.0559(4) 0.1657(3) 0.0798(5) 0.141(2) Uani d 1 . .
F F4 1.1100(4) 0.2576(3) 0.2483(6) 0.203(4) Uani d 1 . .
F F5 0.9905(5) 0.3134(3) 0.2739(4) 0.132(2) Uani d 1 . .
F F6 0.9926(4) 0.2848(2) 0.1371(4) 0.1192(18) Uani d 1 . .
F F7 0.6143(4) 0.2064(3) 0.4933(5) 0.155(3) Uani d 1 . .
F F8 0.5004(4) 0.1532(3) 0.4101(4) 0.138(2) Uani d 1 . .
F F9 0.5744(4) 0.1101(3) 0.5375(4) 0.131(2) Uani d 1 . .
F F10 0.4944(4) 0.0160(3) 0.3889(5) 0.146(2) Uani d 1 . .
F F11 0.5485(3) -0.0406(2) 0.2910(4) 0.1217(19) Uani d 1 . .
F F12 0.4847(3) 0.0548(3) 0.2499(4) 0.130(2) Uani d 1 . .
O O1 0.9309(3) -0.01919(18) 0.3874(3) 0.0557(10) Uani d 1 . .
O O2 1.0310(3) -0.08488(18) 0.4949(3) 0.0573(10) Uani d 1 . .
C C1 0.9504(5) 0.1439(4) 0.1820(6) 0.075(2) Uani d 1 . .
C C2 0.9686(5) 0.1961(3) 0.2414(6) 0.0709(19) Uani d 1 . .
C C3 0.9702(7) 0.1418(5) 0.0815(7) 0.102(3) Uani d 1 . .
C C4 1.0177(6) 0.2622(4) 0.2255(8) 0.099(3) Uani d 1 . .
C C5 0.6576(5) 0.1110(3) 0.4153(5) 0.0640(17) Uani d 1 . .
C C6 0.6378(4) 0.0580(3) 0.3530(5) 0.0636(17) Uani d 1 . .
C C7 0.5880(6) 0.1450(4) 0.4666(7) 0.085(2) Uani d 1 . .
C C8 0.5414(5) 0.0231(4) 0.3193(7) 0.084(2) Uani d 1 . .
C C9 0.9890(4) -0.0297(3) 0.4657(4) 0.0516(15) Uani d 1 . .
N N1 0.6284(10) 0.2680(7) 0.1575(11) 0.0755(19) Uani d 0.589(6) A 1
C C10 0.5205(11) 0.2799(9) 0.1500(13) 0.082(3) Uani d 0.589(6) A 1
H H10A 0.5095 0.3299 0.1530 0.099 Uiso calc 0.589(6) A 1
H H10B 0.4850 0.2639 0.0864 0.099 Uiso calc 0.589(6) A 1
C C11 0.4765(9) 0.2454(7) 0.2247(11) 0.093(3) Uani d 0.589(6) A 1
H H11A 0.5043 0.2657 0.2880 0.111 Uiso calc 0.589(6) A 1
H H11B 0.4927 0.1959 0.2276 0.111 Uiso calc 0.589(6) A 1
C C12 0.3656(10) 0.2541(8) 0.2012(13) 0.103(4) Uani d 0.589(6) A 1
H H12A 0.3423 0.2547 0.2609 0.124 Uiso calc 0.589(6) A 1
H H12B 0.3477 0.2981 0.1677 0.124 Uiso calc 0.589(6) A 1
C C13 0.3202(13) 0.1967(10) 0.1402(14) 0.133(5) Uani d 0.589(6) A 1
H H13A 0.2500 0.2023 0.1254 0.199 Uiso calc 0.589(6) A 1
H H13B 0.3430 0.1966 0.0810 0.199 Uiso calc 0.589(6) A 1
H H13C 0.3376 0.1533 0.1740 0.199 Uiso calc 0.589(6) A 1
C C14 0.6590(13) 0.3140(12) 0.085(2) 0.077(2) Uani d 0.589(6) A 1
H H14A 0.6287 0.3595 0.0881 0.093 Uiso calc 0.589(6) A 1
H H14B 0.6325 0.2948 0.0212 0.093 Uiso calc 0.589(6) A 1
C C15 0.7680(12) 0.3248(10) 0.0967(12) 0.084(3) Uani d 0.589(6) A 1
H H15A 0.7960 0.3428 0.1613 0.101 Uiso calc 0.589(6) A 1
H H15B 0.7989 0.2800 0.0903 0.101 Uiso calc 0.589(6) A 1
C C16 0.7904(11) 0.3743(7) 0.0232(9) 0.085(3) Uani d 0.589(6) A 1
H H16A 0.8606 0.3831 0.0362 0.101 Uiso calc 0.589(6) A 1
H H16B 0.7569 0.4185 0.0263 0.101 Uiso calc 0.589(6) A 1
C C17 0.7553(12) 0.3416(8) -0.0780(10) 0.106(4) Uani d 0.589(6) A 1
H H17A 0.7692 0.3730 -0.1262 0.159 Uiso calc 0.589(6) A 1
H H17B 0.7890 0.2981 -0.0806 0.159 Uiso calc 0.589(6) A 1
H H17C 0.6856 0.3333 -0.0904 0.159 Uiso calc 0.589(6) A 1
C C18 0.6467(12) 0.1923(8) 0.1431(11) 0.085(3) Uani d 0.589(6) A 1
H H18A 0.6054 0.1647 0.1757 0.102 Uiso calc 0.589(6) A 1
H H18B 0.7147 0.1816 0.1735 0.102 Uiso calc 0.589(6) A 1
C C19 0.6260(11) 0.1704(7) 0.0352(11) 0.094(3) Uani d 0.589(6) A 1
H H19A 0.5568 0.1771 0.0053 0.113 Uiso calc 0.589(6) A 1
H H19B 0.6642 0.1994 0.0009 0.113 Uiso calc 0.589(6) A 1
C C20 0.6534(11) 0.0941(7) 0.0276(13) 0.103(4) Uani d 0.589(6) A 1
H H20A 0.6589 0.0714 0.0901 0.123 Uiso calc 0.589(6) A 1
H H20B 0.7168 0.0910 0.0106 0.123 Uiso calc 0.589(6) A 1
C C21 0.5731(13) 0.0556(9) -0.0519(14) 0.123(6) Uani d 0.589(6) A 1
H H21A 0.5914 0.0074 -0.0558 0.185 Uiso calc 0.589(6) A 1
H H21B 0.5105 0.0582 -0.0344 0.185 Uiso calc 0.589(6) A 1
H H21C 0.5684 0.0778 -0.1138 0.185 Uiso calc 0.589(6) A 1
C C22 0.6825(19) 0.2873(10) 0.2593(14) 0.082(3) Uani d 0.589(6) A 1
H H22A 0.6636 0.2545 0.3043 0.099 Uiso calc 0.589(6) A 1
H H22B 0.7525 0.2814 0.2640 0.099 Uiso calc 0.589(6) A 1
C C23 0.666(3) 0.3588(11) 0.2913(16) 0.090(3) Uani d 0.589(6) A 1
H H23A 0.5955 0.3663 0.2812 0.108 Uiso calc 0.589(6) A 1
H H23B 0.6905 0.3917 0.2501 0.108 Uiso calc 0.589(6) A 1
C C24 0.7128(13) 0.3750(9) 0.3947(13) 0.103(3) Uani d 0.589(6) A 1
H H24A 0.6894 0.4200 0.4118 0.123 Uiso calc 0.589(6) A 1
H H24B 0.6936 0.3398 0.4364 0.123 Uiso calc 0.589(6) A 1
C C25 0.8214(11) 0.3767(8) 0.4118(12) 0.120(5) Uani d 0.589(6) A 1
H H25A 0.8492 0.3872 0.4789 0.180 Uiso calc 0.589(6) A 1
H H25B 0.8449 0.3319 0.3960 0.180 Uiso calc 0.589(6) A 1
H H25C 0.8407 0.4121 0.3715 0.180 Uiso calc 0.589(6) A 1
N N1A 0.6310(15) 0.2661(10) 0.1504(15) 0.077(2) Uani d 0.411(6) A 2
C C10A 0.5216(14) 0.2704(13) 0.1279(19) 0.082(3) Uani d 0.411(6) A 2
H H10C 0.5033 0.3171 0.1443 0.098 Uiso calc 0.411(6) A 2
H H10D 0.4974 0.2645 0.0583 0.098 Uiso calc 0.411(6) A 2
C C11A 0.4713(12) 0.2192(10) 0.1781(16) 0.090(3) Uani d 0.411(6) A 2
H H11C 0.4948 0.2238 0.2480 0.108 Uiso calc 0.411(6) A 2
H H11D 0.4853 0.1720 0.1598 0.108 Uiso calc 0.411(6) A 2
C C12A 0.3619(13) 0.2325(13) 0.1502(17) 0.095(4) Uani d 0.411(6) A 2
H H12C 0.3491 0.2825 0.1482 0.114 Uiso calc 0.411(6) A 2
H H12D 0.3344 0.2132 0.0862 0.114 Uiso calc 0.411(6) A 2
C C13A 0.3161(15) 0.1988(14) 0.2233(19) 0.122(6) Uani d 0.411(6) A 2
H H13D 0.2463 0.2068 0.2064 0.183 Uiso calc 0.411(6) A 2
H H13E 0.3288 0.1493 0.2245 0.183 Uiso calc 0.411(6) A 2
H H13F 0.3434 0.2183 0.2863 0.183 Uiso calc 0.411(6) A 2
C C14A 0.6599(19) 0.3197(17) 0.086(3) 0.078(3) Uani d 0.411(6) A 2
H H14C 0.6508 0.3659 0.1114 0.094 Uiso calc 0.411(6) A 2
H H14D 0.6174 0.3159 0.0218 0.094 Uiso calc 0.411(6) A 2
C C15A 0.7649(17) 0.3117(14) 0.0793(17) 0.086(3) Uani d 0.411(6) A 2
H H15C 0.8074 0.3313 0.1373 0.103 Uiso calc 0.411(6) A 2
H H15D 0.7800 0.2622 0.0775 0.103 Uiso calc 0.411(6) A 2
C C16A 0.7871(17) 0.3454(12) -0.0055(18) 0.096(4) Uani d 0.411(6) A 2
H H16C 0.7799 0.3105 -0.0566 0.116 Uiso calc 0.411(6) A 2
H H16D 0.8559 0.3589 0.0112 0.116 Uiso calc 0.411(6) A 2
C C17A 0.7295(17) 0.4075(11) -0.0469(17) 0.122(6) Uani d 0.411(6) A 2
H H17D 0.7522 0.4239 -0.1022 0.182 Uiso calc 0.411(6) A 2
H H17E 0.6611 0.3951 -0.0668 0.182 Uiso calc 0.411(6) A 2
H H17F 0.7376 0.4437 0.0014 0.182 Uiso calc 0.411(6) A 2
C C18A 0.6668(17) 0.1949(11) 0.1299(17) 0.085(3) Uani d 0.411(6) A 2
H H18C 0.6748 0.1657 0.1875 0.101 Uiso calc 0.411(6) A 2
H H18D 0.7303 0.1989 0.1131 0.101 Uiso calc 0.411(6) A 2
C C19A 0.5922(15) 0.1613(10) 0.0455(16) 0.093(4) Uani d 0.411(6) A 2
H H19C 0.5261 0.1680 0.0551 0.112 Uiso calc 0.411(6) A 2
H H19D 0.5962 0.1837 -0.0151 0.112 Uiso calc 0.411(6) A 2
C C20A 0.6129(17) 0.0838(10) 0.0397(16) 0.100(4) Uani d 0.411(6) A 2
H H20C 0.5592 0.0566 0.0541 0.119 Uiso calc 0.411(6) A 2
H H20D 0.6730 0.0715 0.0863 0.119 Uiso calc 0.411(6) A 2
C C21A 0.6239(17) 0.0679(13) -0.0686(16) 0.119(7) Uani d 0.411(6) A 2
H H21D 0.6371 0.0190 -0.0748 0.179 Uiso calc 0.411(6) A 2
H H21E 0.5640 0.0802 -0.1141 0.179 Uiso calc 0.411(6) A 2
H H21F 0.6773 0.0950 -0.0820 0.179 Uiso calc 0.411(6) A 2
C C22A 0.676(3) 0.2786(15) 0.2551(19) 0.082(3) Uani d 0.411(6) A 2
H H22C 0.6483 0.2451 0.2928 0.099 Uiso calc 0.411(6) A 2
H H22D 0.7461 0.2682 0.2658 0.099 Uiso calc 0.411(6) A 2
C C23A 0.666(4) 0.3485(15) 0.295(2) 0.090(3) Uani d 0.411(6) A 2
H H23C 0.5981 0.3576 0.2950 0.108 Uiso calc 0.411(6) A 2
H H23D 0.6884 0.3838 0.2552 0.108 Uiso calc 0.411(6) A 2
C C24A 0.728(2) 0.3515(10) 0.3967(19) 0.100(4) Uani d 0.411(6) A 2
H H24C 0.7068 0.3153 0.4356 0.120 Uiso calc 0.411(6) A 2
H H24D 0.7963 0.3428 0.3961 0.120 Uiso calc 0.411(6) A 2
C C25A 0.7188(16) 0.4207(9) 0.4402(15) 0.102(5) Uani d 0.411(6) A 2
H H25D 0.7586 0.4219 0.5054 0.153 Uiso calc 0.411(6) A 2
H H25E 0.7406 0.4564 0.4020 0.153 Uiso calc 0.411(6) A 2
H H25F 0.6512 0.4289 0.4416 0.153 Uiso calc 0.411(6) A 2

loop_
_atom_site_aniso_label
_atom_site_aniso_U_11
_atom_site_aniso_U_22
_atom_site_aniso_U_33
_atom_site_aniso_U_12
_atom_site_aniso_U_13
_atom_site_aniso_U_23
Mo1 0.0487(3) 0.0358(3) 0.0643(3) 0.0027(2) 0.0008(2) 0.0017(2)
S1 0.0684(10) 0.0535(9) 0.0773(11) 0.0068(8) 0.0199(9) 0.0045(8)
S2 0.0624(10) 0.0432(8) 0.0890(13) -0.0048(8) -0.0006(9) 0.0076(8)
S3 0.0642(10) 0.0487(9) 0.0731(11) 0.0066(8) 0.0075(9) -0.0029(8)
S4 0.0544(9) 0.0455(8) 0.0722(11) -0.0018(7) 0.0037(8) -0.0027(8)
F1 0.178(5) 0.104(4) 0.122(4) 0.017(4) 0.085(4) 0.010(3)
F2 0.174(5) 0.151(5) 0.109(4) 0.072(4) 0.067(4) 0.053(4)
F3 0.121(4) 0.136(5) 0.198(6) 0.014(4) 0.102(4) 0.039(4)
F4 0.060(3) 0.134(5) 0.384(11) -0.021(3) -0.014(4) 0.136(6)
F5 0.170(5) 0.069(3) 0.153(5) -0.045(3) 0.031(4) 0.017(3)
F6 0.106(4) 0.095(3) 0.167(5) 0.004(3) 0.053(3) 0.058(4)
F7 0.159(5) 0.079(3) 0.270(8) -0.004(3) 0.141(5) -0.048(4)
F8 0.106(4) 0.177(6) 0.145(5) 0.062(4) 0.060(4) 0.034(4)
F9 0.194(6) 0.100(3) 0.134(4) 0.045(4) 0.106(4) 0.038(3)
F10 0.108(4) 0.167(6) 0.174(6) -0.052(4) 0.057(4) 0.002(4)
F11 0.073(3) 0.067(3) 0.208(6) -0.018(2) -0.005(3) -0.008(3)
F12 0.077(3) 0.096(3) 0.187(5) -0.022(3) -0.033(3) 0.049(4)
O1 0.054(2) 0.038(2) 0.066(3) 0.0067(18) -0.005(2) -0.0040(19)
O2 0.056(2) 0.032(2) 0.073(3) 0.0048(19) -0.007(2) -0.0031(19)
C1 0.061(4) 0.070(5) 0.098(6) 0.011(4) 0.029(4) 0.027(4)
C2 0.055(4) 0.055(4) 0.100(6) -0.001(3) 0.012(4) 0.019(4)
C3 0.107(7) 0.088(6) 0.129(8) 0.022(6) 0.064(6) 0.028(6)
C4 0.074(6) 0.068(5) 0.146(9) 0.004(4) 0.009(5) 0.038(6)
C5 0.064(4) 0.054(4) 0.077(5) 0.009(3) 0.022(4) 0.015(3)
C6 0.055(4) 0.050(3) 0.083(5) 0.001(3) 0.010(3) 0.014(3)
C7 0.094(6) 0.063(5) 0.110(7) 0.017(4) 0.049(5) 0.018(5)
C8 0.056(4) 0.069(5) 0.126(7) -0.003(4) 0.018(5) 0.013(5)
C9 0.042(3) 0.038(3) 0.072(4) -0.001(3) 0.006(3) 0.000(3)
N1 0.056(3) 0.057(3) 0.104(4) 0.003(3) -0.003(3) 0.023(3)
C10 0.060(4) 0.066(5) 0.112(6) -0.002(4) 0.000(4) 0.023(5)
C11 0.069(4) 0.076(6) 0.125(7) -0.010(5) 0.005(5) 0.021(5)
C12 0.075(5) 0.095(7) 0.132(8) -0.014(5) 0.006(6) 0.020(6)
C13 0.098(9) 0.139(10) 0.145(11) 0.017(8) -0.008(10) -0.022(10)
C14 0.062(4) 0.066(5) 0.100(5) 0.007(4) 0.012(4) 0.015(4)
C15 0.073(4) 0.076(6) 0.102(5) 0.011(4) 0.019(5) 0.001(5)
C16 0.077(5) 0.079(6) 0.098(6) 0.008(5) 0.023(5) -0.012(5)
C17 0.112(9) 0.117(9) 0.091(9) -0.016(8) 0.025(8) -0.019(8)
C18 0.066(5) 0.060(4) 0.114(5) 0.006(4) -0.011(4) 0.013(4)
C19 0.068(6) 0.068(5) 0.125(5) 0.001(5) -0.023(5) 0.005(5)
C20 0.079(7) 0.074(6) 0.131(6) -0.001(6) -0.025(6) -0.004(5)
C21 0.104(11) 0.094(9) 0.147(10) -0.005(9) -0.021(9) -0.012(8)
C22 0.071(4) 0.064(5) 0.102(5) 0.003(4) -0.003(4) 0.024(4)
C23 0.086(5) 0.072(6) 0.101(5) 0.008(5) 0.001(4) 0.021(5)
C24 0.103(6) 0.080(7) 0.111(6) 0.012(6) -0.003(5) 0.021(6)
C25 0.128(9) 0.098(9) 0.121(9) 0.001(8) -0.001(9) -0.009(8)
N1A 0.057(3) 0.059(4) 0.104(4) 0.003(3) -0.002(3) 0.021(3)
C10A 0.059(4) 0.065(5) 0.113(6) 0.000(4) 0.001(5) 0.024(5)
C11A 0.066(5) 0.076(6) 0.118(7) -0.008(5) 0.003(6) 0.023(5)
C12A 0.069(6) 0.082(7) 0.126(8) -0.010(6) 0.005(7) 0.015(7)
C13A 0.087(10) 0.129(11) 0.144(12) 0.005(9) 0.015(11) 0.026(11)
C14A 0.063(4) 0.066(5) 0.101(5) 0.006(4) 0.010(4) 0.016(5)
C15A 0.073(5) 0.078(6) 0.105(6) 0.010(5) 0.019(5) 0.005(5)
C16A 0.085(6) 0.094(7) 0.110(7) 0.012(6) 0.021(6) 0.005(6)
C17A 0.122(11) 0.126(11) 0.119(11) 0.002(10) 0.032(10) 0.012(10)
C18A 0.065(5) 0.058(5) 0.114(5) 0.004(5) -0.012(5) 0.014(5)
C19A 0.072(7) 0.066(5) 0.122(6) 0.000(5) -0.019(6) 0.008(5)
C20A 0.074(8) 0.073(6) 0.128(7) -0.001(6) -0.025(7) 0.000(6)
C21A 0.080(12) 0.099(10) 0.153(11) 0.006(10) -0.026(11) -0.015(10)
C22A 0.071(5) 0.064(5) 0.102(5) 0.005(5) -0.002(4) 0.022(5)
C23A 0.086(5) 0.071(6) 0.103(5) 0.007(6) 0.000(5) 0.022(5)
C24A 0.101(6) 0.077(7) 0.111(6) 0.009(6) -0.002(6) 0.020(7)
C25A 0.127(11) 0.069(9) 0.101(10) -0.001(9) 0.008(9) 0.002(9)

loop_
_atom_type_symbol
_atom_type_description
_atom_type_scat_dispersion_real
_atom_type_scat_dispersion_imag
_atom_type_scat_source
C C 0.0033 0.0016 'International Tables Vol C Tables 4.2.6.8 and 6.1.1.4'
H H 0.0000 0.0000 'International Tables Vol C Tables 4.2.6.8 and 6.1.1.4'
F F 0.0171 0.0103 'International Tables Vol C Tables 4.2.6.8 and 6.1.1.4'
S S 0.1246 0.1234 'International Tables Vol C Tables 4.2.6.8 and 6.1.1.4'
O O 0.0106 0.0060 'International Tables Vol C Tables 4.2.6.8 and 6.1.1.4'
Mo Mo -1.6832 0.6857 'International Tables Vol C Tables 4.2.6.8 and 6.1.1.4'
N N 0.0061 0.0033 'International Tables Vol C Tables 4.2.6.8 and 6.1.1.4'

loop_
_geom_angle_atom_site_label_1
_geom_angle_atom_site_label_2
_geom_angle_atom_site_label_3
_geom_angle_site_symmetry_1
_geom_angle_site_symmetry_3
_geom_angle
O1 Mo1 O2 . 3_756 74.40(14)
O1 Mo1 S3 . . 132.28(12)
O2 Mo1 S3 3_756 . 83.24(11)
O1 Mo1 S1 . . 84.60(12)
O2 Mo1 S1 3_756 . 133.48(12)
S3 Mo1 S1 . . 137.72(6)
O1 Mo1 S4 . . 83.76(11)
O2 Mo1 S4 3_756 . 133.74(12)
S3 Mo1 S4 . . 82.25(6)
S1 Mo1 S4 . . 82.60(6)
O1 Mo1 S2 . . 133.64(11)
O2 Mo1 S2 3_756 . 83.25(11)
S3 Mo1 S2 . . 82.88(6)
S1 Mo1 S2 . . 82.21(7)
S4 Mo1 S2 . . 137.48(6)
C1 S1 Mo1 . . 108.8(3)
C2 S2 Mo1 . . 109.4(2)
C5 S3 Mo1 . . 109.9(2)
C6 S4 Mo1 . . 109.2(2)
C9 O1 Mo1 . . 116.0(3)
C9 O2 Mo1 . 3_756 117.0(3)
C2 C1 C3 . . 125.5(7)
C2 C1 S1 . . 120.3(6)
C3 C1 S1 . . 114.2(6)
C1 C2 C4 . . 126.2(8)
C1 C2 S2 . . 119.1(5)
C4 C2 S2 . . 114.6(7)
F3 C3 F2 . . 107.7(8)
F3 C3 F1 . . 106.8(7)
F2 C3 F1 . . 106.9(9)
F3 C3 C1 . . 112.3(9)
F2 C3 C1 . . 111.8(7)
F1 C3 C1 . . 111.0(7)
F4 C4 F6 . . 108.0(8)
F4 C4 F5 . . 108.8(9)
F6 C4 F5 . . 102.0(7)
F4 C4 C2 . . 112.7(7)
F6 C4 C2 . . 113.6(8)
F5 C4 C2 . . 111.2(8)
C6 C5 C7 . . 126.5(6)
C6 C5 S3 . . 119.1(5)
C7 C5 S3 . . 114.5(5)
C5 C6 C8 . . 126.4(7)
C5 C6 S4 . . 119.4(5)
C8 C6 S4 . . 114.2(5)
F9 C7 F7 . . 110.1(8)
F9 C7 F8 . . 105.1(7)
F7 C7 F8 . . 103.7(7)
F9 C7 C5 . . 113.1(6)
F7 C7 C5 . . 111.9(7)
F8 C7 C5 . . 112.3(7)
F12 C8 F11 . . 106.8(8)
F12 C8 F10 . . 107.5(7)
F11 C8 F10 . . 102.8(7)
F12 C8 C6 . . 113.4(6)
F11 C8 C6 . . 113.3(6)
F10 C8 C6 . . 112.4(7)
O1 C9 O2 . . 127.5(5)
O1 C9 C9 . 3_756 117.3(6)
O2 C9 C9 . 3_756 115.3(6)
C14 N1 C18 . . 113.4(12)
C14 N1 C10 . . 107.7(10)
C18 N1 C10 . . 109.6(10)
C14 N1 C22 . . 110.5(11)
C18 N1 C22 . . 107.6(10)
C10 N1 C22 . . 107.9(11)
C11 C10 N1 . . 116.8(11)
C11 C10 H10A . . 108.1
N1 C10 H10A . . 108.1
C11 C10 H10B . . 108.1
N1 C10 H10B . . 108.1
H10A C10 H10B . . 107.3
C10 C11 C12 . . 111.2(11)
C10 C11 H11A . . 109.4
C12 C11 H11A . . 109.4
C10 C11 H11B . . 109.4
C12 C11 H11B . . 109.4
H11A C11 H11B . . 108.0
C13 C12 C11 . . 109.5(13)
C13 C12 H12A . . 109.8
C11 C12 H12A . . 109.8
C13 C12 H12B . . 109.8
C11 C12 H12B . . 109.8
H12A C12 H12B . . 108.2
C12 C13 H13A . . 109.5
C12 C13 H13B . . 109.5
H13A C13 H13B . . 109.5
C12 C13 H13C . . 109.5
H13A C13 H13C . . 109.5
H13B C13 H13C . . 109.5
N1 C14 C15 . . 116.8(13)
N1 C14 H14A . . 108.1
C15 C14 H14A . . 108.1
N1 C14 H14B . . 108.1
C15 C14 H14B . . 108.1
H14A C14 H14B . . 107.3
C16 C15 C14 . . 112.3(11)
C16 C15 H15A . . 109.1
C14 C15 H15A . . 109.1
C16 C15 H15B . . 109.1
C14 C15 H15B . . 109.1
H15A C15 H15B . . 107.9
C15 C16 C17 . . 108.5(12)
C15 C16 H16A . . 110.0
C17 C16 H16A . . 110.0
C15 C16 H16B . . 110.0
C17 C16 H16B . . 110.0
H16A C16 H16B . . 108.4
C16 C17 H17A . . 109.5
C16 C17 H17B . . 109.5
H17A C17 H17B . . 109.5
C16 C17 H17C . . 109.5
H17A C17 H17C . . 109.5
H17B C17 H17C . . 109.5
N1 C18 C19 . . 113.4(11)
N1 C18 H18A . . 108.9
C19 C18 H18A . . 108.9
N1 C18 H18B . . 108.9
C19 C18 H18B . . 108.9
H18A C18 H18B . . 107.7
C20 C19 C18 . . 109.6(11)
C20 C19 H19A . . 109.7
C18 C19 H19A . . 109.7
C20 C19 H19B . . 109.7
C18 C19 H19B . . 109.7
H19A C19 H19B . . 108.2
C19 C20 C21 . . 110.4(11)
C19 C20 H20A . . 109.6
C21 C20 H20A . . 109.6
C19 C20 H20B . . 109.6
C21 C20 H20B . . 109.6
H20A C20 H20B . . 108.1
C20 C21 H21A . . 109.5
C20 C21 H21B . . 109.5
H21A C21 H21B . . 109.5
C20 C21 H21C . . 109.5
H21A C21 H21C . . 109.5
H21B C21 H21C . . 109.5
C23 C22 N1 . . 116.1(11)
C23 C22 H22A . . 108.3
N1 C22 H22A . . 108.3
C23 C22 H22B . . 108.3
N1 C22 H22B . . 108.3
H22A C22 H22B . . 107.4
C22 C23 C24 . . 115.3(12)
C22 C23 H23A . . 108.4
C24 C23 H23A . . 108.4
C22 C23 H23B . . 108.4
C24 C23 H23B . . 108.4
H23A C23 H23B . . 107.5
C25 C24 C23 . . 111.7(19)
C25 C24 H24A . . 109.3
C23 C24 H24A . . 109.3
C25 C24 H24B . . 109.3
C23 C24 H24B . . 109.3
H24A C24 H24B . . 107.9
C24 C25 H25A . . 109.5
C24 C25 H25B . . 109.5
H25A C25 H25B . . 109.5
C24 C25 H25C . . 109.5
H25A C25 H25C . . 109.5
H25B C25 H25C . . 109.5
C14A N1A C10A . . 103.8(13)
C14A N1A C22A . . 112.4(16)
C10A N1A C22A . . 112.7(16)
C14A N1A C18A . . 111.1(15)
C10A N1A C18A . . 112.3(14)
C22A N1A C18A . . 104.6(14)
C11A C10A N1A . . 115.9(14)
C11A C10A H10C . . 108.3
N1A C10A H10C . . 108.3
C11A C10A H10D . . 108.3
N1A C10A H10D . . 108.3
H10C C10A H10D . . 107.4
C10A C11A C12A . . 109.1(13)
C10A C11A H11C . . 109.9
C12A C11A H11C . . 109.9
C10A C11A H11D . . 109.9
C12A C11A H11D . . 109.9
H11C C11A H11D . . 108.3
C13A C12A C11A . . 108.5(15)
C13A C12A H12C . . 110.0
C11A C12A H12C . . 110.0
C13A C12A H12D . . 110.0
C11A C12A H12D . . 110.0
H12C C12A H12D . . 108.4
C12A C13A H13D . . 109.5
C12A C13A H13E . . 109.5
H13D C13A H13E . . 109.5
C12A C13A H13F . . 109.5
H13D C13A H13F . . 109.5
H13E C13A H13F . . 109.5
N1A C14A C15A . . 112.1(16)
N1A C14A H14C . . 109.2
C15A C14A H14C . . 109.2
N1A C14A H14D . . 109.2
C15A C14A H14D . . 109.2
H14C C14A H14D . . 107.9
C16A C15A C14A . . 113.8(16)
C16A C15A H15C . . 108.8
C14A C15A H15C . . 108.8
C16A C15A H15D . . 108.8
C14A C15A H15D . . 108.8
H15C C15A H15D . . 107.7
C15A C16A C17A . . 118.9(18)
C15A C16A H16C . . 107.6
C17A C16A H16C . . 107.6
C15A C16A H16D . . 107.6
C17A C16A H16D . . 107.6
H16C C16A H16D . . 107.0
C16A C17A H17D . . 109.5
C16A C17A H17E . . 109.5
H17D C17A H17E . . 109.5
C16A C17A H17F . . 109.5
H17D C17A H17F . . 109.5
H17E C17A H17F . . 109.5
N1A C18A C19A . . 109.4(14)
N1A C18A H18C . . 109.8
C19A C18A H18C . . 109.8
N1A C18A H18D . . 109.8
C19A C18A H18D . . 109.8
H18C C18A H18D . . 108.2
C20A C19A C18A . . 110.4(14)
C20A C19A H19C . . 109.6
C18A C19A H19C . . 109.6
C20A C19A H19D . . 109.6
C18A C19A H19D . . 109.6
H19C C19A H19D . . 108.1
C19A C20A C21A . . 107.4(16)
C19A C20A H20C . . 110.2
C21A C20A H20C . . 110.2
C19A C20A H20D . . 110.2
C21A C20A H20D . . 110.2
H20C C20A H20D . . 108.5
C20A C21A H21D . . 109.5
C20A C21A H21E . . 109.5
H21D C21A H21E . . 109.5
C20A C21A H21F . . 109.5
H21D C21A H21F . . 109.5
H21E C21A H21F . . 109.5
C23A C22A N1A . . 118.1(16)
C23A C22A H22C . . 107.8
N1A C22A H22C . . 107.8
C23A C22A H22D . . 107.8
N1A C22A H22D . . 107.8
H22C C22A H22D . . 107.1
C22A C23A C24A . . 108.6(16)
C22A C23A H23C . . 110.0
C24A C23A H23C . . 110.0
C22A C23A H23D . . 110.0
C24A C23A H23D . . 110.0
H23C C23A H23D . . 108.4
C25A C24A C23A . . 110.4(17)
C25A C24A H24C . . 109.6
C23A C24A H24C . . 109.6
C25A C24A H24D . . 109.6
C23A C24A H24D . . 109.6
H24C C24A H24D . . 108.1
C24A C25A H25D . . 109.5
C24A C25A H25E . . 109.5
H25D C25A H25E . . 109.5
C24A C25A H25F . . 109.5
H25D C25A H25F . . 109.5
H25E C25A H25F . . 109.5

loop_
_geom_bond_atom_site_label_1
_geom_bond_atom_site_label_2
_geom_bond_site_symmetry_2
_geom_bond_distance
Mo1 O1 . 2.165(4)
Mo1 O2 3_756 2.168(4)
Mo1 S3 . 2.3116(18)
Mo1 S1 . 2.3148(19)
Mo1 S4 . 2.3186(16)
Mo1 S2 . 2.3216(16)
S1 C1 . 1.749(7)
S2 C2 . 1.742(8)
S3 C5 . 1.724(7)
S4 C6 . 1.734(7)
F1 C3 . 1.333(10)
F2 C3 . 1.319(10)
F3 C3 . 1.312(10)
F4 C4 . 1.283(9)
F5 C4 . 1.325(10)
F6 C4 . 1.318(10)
F7 C7 . 1.288(9)
F8 C7 . 1.335(9)
F9 C7 . 1.277(8)
F10 C8 . 1.333(9)
F11 C8 . 1.320(9)
F12 C8 . 1.290(9)
O1 C9 . 1.254(6)
O2 C9 . 1.255(6)
O2 Mo1 3_756 2.168(4)
C1 C2 . 1.318(10)
C1 C3 . 1.537(11)
C2 C4 . 1.507(10)
C5 C6 . 1.357(9)
C5 C7 . 1.517(10)
C6 C8 . 1.508(9)
C9 C9 3_756 1.509(11)
N1 C14 . 1.509(11)
N1 C18 . 1.522(12)
N1 C10 . 1.532(11)
N1 C22 . 1.539(12)
C10 C11 . 1.519(13)
C10 H10A . 0.9900
C10 H10B . 0.9900
C11 C12 . 1.547(14)
C11 H11A . 0.9900
C11 H11B . 0.9900
C12 C13 . 1.476(16)
C12 H12A . 0.9900
C12 H12B . 0.9900
C13 H13A . 0.9800
C13 H13B . 0.9800
C13 H13C . 0.9800
C14 C15 . 1.538(14)
C14 H14A . 0.9900
C14 H14B . 0.9900
C15 C16 . 1.518(14)
C15 H15A . 0.9900
C15 H15B . 0.9900
C16 C17 . 1.564(15)
C16 H16A . 0.9900
C16 H16B . 0.9900
C17 H17A . 0.9800
C17 H17B . 0.9800
C17 H17C . 0.9800
C18 C19 . 1.574(15)
C18 H18A . 0.9900
C18 H18B . 0.9900
C19 C20 . 1.548(13)
C19 H19A . 0.9900
C19 H19B . 0.9900
C20 C21 . 1.608(15)
C20 H20A . 0.9900
C20 H20B . 0.9900
C21 H21A . 0.9800
C21 H21B . 0.9800
C21 H21C . 0.9800
C22 C23 . 1.503(13)
C22 H22A . 0.9900
C22 H22B . 0.9900
C23 C24 . 1.520(14)
C23 H23A . 0.9900
C23 H23B . 0.9900
C24 C25 . 1.51(2)
C24 H24A . 0.9900
C24 H24B . 0.9900
C25 H25A . 0.9800
C25 H25B . 0.9800
C25 H25C . 0.9800
N1A C14A . 1.512(14)
N1A C10A . 1.519(14)
N1A C22A . 1.519(14)
N1A C18A . 1.530(14)
C10A C11A . 1.507(16)
C10A H10C . 0.9900
C10A H10D . 0.9900
C11A C12A . 1.538(16)
C11A H11C . 0.9900
C11A H11D . 0.9900
C12A C13A . 1.510(19)
C12A H12C . 0.9900
C12A H12D . 0.9900
C13A H13D . 0.9800
C13A H13E . 0.9800
C13A H13F . 0.9800
C14A C15A . 1.529(16)
C14A H14C . 0.9900
C14A H14D . 0.9900
C15A C16A . 1.483(17)
C15A H15C . 0.9900
C15A H15D . 0.9900
C16A C17A . 1.506(18)
C16A H16C . 0.9900
C16A H16D . 0.9900
C17A H17D . 0.9800
C17A H17E . 0.9800
C17A H17F . 0.9800
C18A C19A . 1.564(17)
C18A H18C . 0.9900
C18A H18D . 0.9900
C19A C20A . 1.544(16)
C19A H19C . 0.9900
C19A H19D . 0.9900
C20A C21A . 1.633(19)
C20A H20C . 0.9900
C20A H20D . 0.9900
C21A H21D . 0.9800
C21A H21E . 0.9800
C21A H21F . 0.9800
C22A C23A . 1.498(16)
C22A H22C . 0.9900
C22A H22D . 0.9900
C23A C24A . 1.527(17)
C23A H23C . 0.9900
C23A H23D . 0.9900
C24A C25A . 1.51(2)
C24A H24C . 0.9900
C24A H24D . 0.9900
C25A H25D . 0.9800
C25A H25E . 0.9800
C25A H25F . 0.9800

loop_
_geom_torsion_atom_site_label_1
_geom_torsion_atom_site_label_2
_geom_torsion_atom_site_label_3
_geom_torsion_atom_site_label_4
_geom_torsion_site_symmetry_1
_geom_torsion_site_symmetry_4
_geom_torsion
Mo1 S1 C1 C2 . . -3.8(6)
Mo1 S1 C1 C3 . . 179.4(5)
C3 C1 C2 C4 . . -4.0(12)
S1 C1 C2 C4 . . 179.7(6)
C3 C1 C2 S2 . . 177.6(6)
S1 C1 C2 S2 . . 1.3(8)
Mo1 S2 C2 C1 . . 1.9(6)
Mo1 S2 C2 C4 . . -176.6(5)
C2 C1 C3 F3 . . 45.3(11)
S1 C1 C3 F3 . . -138.2(6)
C2 C1 C3 F2 . . -76.0(11)
S1 C1 C3 F2 . . 100.6(8)
C2 C1 C3 F1 . . 164.8(8)
S1 C1 C3 F1 . . -18.6(10)
C1 C2 C4 F4 . . -84.2(12)
S2 C2 C4 F4 . . 94.3(10)
C1 C2 C4 F6 . . 39.0(11)
S2 C2 C4 F6 . . -142.6(7)
C1 C2 C4 F5 . . 153.4(8)
S2 C2 C4 F5 . . -28.2(9)
Mo1 S3 C5 C6 . . -3.1(6)
Mo1 S3 C5 C7 . . 176.5(4)
C7 C5 C6 C8 . . 2.0(11)
S3 C5 C6 C8 . . -178.4(6)
C7 C5 C6 S4 . . -179.3(5)
S3 C5 C6 S4 . . 0.3(8)
Mo1 S4 C6 C5 . . 2.7(6)
Mo1 S4 C6 C8 . . -178.5(5)
C6 C5 C7 F9 . . 77.8(10)
S3 C5 C7 F9 . . -101.8(7)
C6 C5 C7 F7 . . -157.1(8)
S3 C5 C7 F7 . . 23.3(9)
C6 C5 C7 F8 . . -40.9(10)
S3 C5 C7 F8 . . 139.5(6)
C5 C6 C8 F12 . . 83.2(10)
S4 C6 C8 F12 . . -95.5(7)
C5 C6 C8 F11 . . -154.9(7)
S4 C6 C8 F11 . . 26.4(9)
C5 C6 C8 F10 . . -38.9(10)
S4 C6 C8 F10 . . 142.4(6)
Mo1 O1 C9 O2 . . 178.5(5)
Mo1 O1 C9 C9 . 3_756 -0.7(8)
Mo1 O2 C9 O1 3_756 . 179.0(5)
Mo1 O2 C9 C9 3_756 3_756 -1.7(8)
C14 N1 C10 C11 . . -172.6(18)
C18 N1 C10 C11 . . 63.6(18)
C22 N1 C10 C11 . . -53.3(18)
N1 C10 C11 C12 . . -172.9(13)
C10 C11 C12 C13 . . 89(2)
C18 N1 C14 C15 . . -74(3)
C10 N1 C14 C15 . . 165(2)
C22 N1 C14 C15 . . 47(3)
N1 C14 C15 C16 . . -177.5(16)
C14 C15 C16 C17 . . -65(2)
C14 N1 C18 C19 . . -38.5(19)
C10 N1 C18 C19 . . 81.9(17)
C22 N1 C18 C19 . . -161.0(17)
N1 C18 C19 C20 . . 176.0(12)
C18 C19 C20 C21 . . 137.9(18)
C14 N1 C22 C23 . . 61(3)
C18 N1 C22 C23 . . -174(2)
C10 N1 C22 C23 . . -56(3)
N1 C22 C23 C24 . . 175(2)
C22 C23 C24 C25 . . 68(3)
C14A N1A C10A C11A . . 177(3)
C22A N1A C10A C11A . . -61(3)
C18A N1A C10A C11A . . 57(3)
N1A C10A C11A C12A . . 178(2)
C10A C11A C12A C13A . . -161(2)
C10A N1A C14A C15A . . -166(3)
C22A N1A C14A C15A . . 72(4)
C18A N1A C14A C15A . . -45(3)
N1A C14A C15A C16A . . 160(2)
C14A C15A C16A C17A . . 29(4)
C14A N1A C18A C19A . . -85(3)
C10A N1A C18A C19A . . 31(3)
C22A N1A C18A C19A . . 153(3)
N1A C18A C19A C20A . . -165.9(18)
C18A C19A C20A C21A . . -126(2)
C14A N1A C22A C23A . . 51(4)
C10A N1A C22A C23A . . -66(4)
C18A N1A C22A C23A . . 172(4)
N1A C22A C23A C24A . . -173(3)
C22A C23A C24A C25A . . -179(4)

_cod_database_fobs_code 2242109
